data_2239447
loop_
_publ_author_name
'Akinboye, Emmanuel S.'
'Butcher, Ray J.'
'Yildirim, Sema Ozturk'
'Isaacs, John T.'

_publ_section_title
;
 4-Hydroxy-5-methoxy-<i>N</i>,1-dimethyl-2-oxo-<i>N</i>-[4-(trifluoromethyl)phenyl]-1,2-dihydroquinoline-3-carboxamide
;
_journal_issue 3
_journal_name_full 'Acta Crystallographica Section E'
_journal_page_first o297
_journal_page_last o298
_journal_paper_doi 10.1107/S1600536814003031
_journal_volume 70
_journal_year 2014
_chemical_formula_iupac 'C20 H17 F3 N2 O4'
_chemical_formula_moiety 'C20 H17 F3 N2 O4'
_chemical_formula_sum 'C20 H17 F3 N2 O4'
_chemical_formula_weight 406.36
_chemical_name_systematic
4-Hydroxy-5-methoxy-<i>N</i>,1-dimethyl-2-oxo-<i>N</i>-[4-(trifluoromethyl)phenyl]-1,2-dihydroquinoline-3-carboxamide
_space_group_IT_number 14
_symmetry_cell_setting monoclinic
_symmetry_space_group_name_Hall '-P 2ybc'
_symmetry_space_group_name_H-M 'P 1 21/c 1'
_atom_sites_solution_hydrogens geom
_atom_sites_solution_primary direct
_atom_sites_solution_secondary difmap
_audit_creation_method SHELXL-97
_cell_angle_alpha 90.00
_cell_angle_beta 105.696(9)
_cell_angle_gamma 90.00
_cell_formula_units_Z 4
_cell_length_a 10.8643(9)
_cell_length_b 10.6705(9)
_cell_length_c 15.8062(13)
_cell_measurement_reflns_used 2882
_cell_measurement_temperature 298(2)
_cell_measurement_theta_max 75.6546
_cell_measurement_theta_min 2.9007
_cell_volume 1764.0(3)
_computing_cell_refinement
;
CrysAlis PRO (Agilent, 2012)
;
_computing_data_collection
;
CrysAlis PRO (Agilent, 2012)
;
_computing_data_reduction
;
CrysAlis PRO (Agilent, 2012)
;
_computing_molecular_graphics 'SHELXTL (Sheldrick, 2008)'
_computing_publication_material 'SHELXTL (Sheldrick, 2008)'
_computing_structure_refinement 'SHELXL97 (Sheldrick, 2008)'
_computing_structure_solution 'SHELXS97 (Sheldrick, 2008)'
_diffrn_ambient_temperature 298(2)
_diffrn_detector_area_resol_mean 10.5081
_diffrn_measured_fraction_theta_full 0.997
_diffrn_measured_fraction_theta_max 0.964
_diffrn_measurement_device_type 'Agilent Xcalibur (Ruby, Gemini)'
_diffrn_measurement_method '\w scans'
_diffrn_radiation_monochromator graphite
_diffrn_radiation_source 'Enhance (Cu) X-ray Source'
_diffrn_radiation_type CuK\a
_diffrn_radiation_wavelength 1.54184
_diffrn_reflns_av_R_equivalents 0.0187
_diffrn_reflns_av_sigmaI/netI 0.0257
_diffrn_reflns_limit_h_max 13
_diffrn_reflns_limit_h_min -8
_diffrn_reflns_limit_k_max 13
_diffrn_reflns_limit_k_min -12
_diffrn_reflns_limit_l_max 19
_diffrn_reflns_limit_l_min -19
_diffrn_reflns_number 6559
_diffrn_reflns_theta_full 67.50
_diffrn_reflns_theta_max 75.90
_diffrn_reflns_theta_min 4.23
_exptl_absorpt_coefficient_mu 1.103
_exptl_absorpt_correction_T_max 1.00000
_exptl_absorpt_correction_T_min 0.74062
_exptl_absorpt_correction_type multi-scan
_exptl_absorpt_process_details
;
(CrysAlis PRO; Agilent, 2012)
;
_exptl_crystal_colour colourless
_exptl_crystal_density_diffrn 1.530
_exptl_crystal_density_method 'not measured'
_exptl_crystal_description prism
_exptl_crystal_F_000 840
_exptl_crystal_size_max 0.35
_exptl_crystal_size_mid 0.24
_exptl_crystal_size_min 0.12
_refine_diff_density_max 0.348
_refine_diff_density_min -0.271
_refine_ls_extinction_method none
_refine_ls_goodness_of_fit_ref 1.064
_refine_ls_hydrogen_treatment mixed
_refine_ls_matrix_type full
_refine_ls_number_parameters 269
_refine_ls_number_reflns 3539
_refine_ls_number_restraints 0
_refine_ls_restrained_S_all 1.064
_refine_ls_R_factor_all 0.0502
_refine_ls_R_factor_gt 0.0436
_refine_ls_shift/su_max 0.000
_refine_ls_shift/su_mean 0.000
_refine_ls_structure_factor_coef Fsqd
_refine_ls_weighting_details 'calc w=1/[\s^2^(Fo^2^)+(0.0790P)^2^+0.3326P] where P=(Fo^2^+2Fc^2^)/3'
_refine_ls_weighting_scheme calc
_refine_ls_wR_factor_gt 0.1250
_refine_ls_wR_factor_ref 0.1323
_reflns_number_gt 3010
_reflns_number_total 3539
_reflns_threshold_expression I>2sigma(I)
_cod_data_source_file kp2464sup1.cif
_cod_data_source_block I
_cod_original_cell_volume 1764.1(3)
_cod_original_sg_symbol_H-M 'P 21/c'
_cod_database_code 2239447
_cod_database_fobs_code 2239447

loop_
_symmetry_equiv_pos_as_xyz
'x, y, z'
'-x, y+1/2, -z+1/2'
'-x, -y, -z'
'x, -y-1/2, z-1/2'

loop_
_atom_site_type_symbol
_atom_site_label
_atom_site_fract_x
_atom_site_fract_y
_atom_site_fract_z
_atom_site_U_iso_or_equiv
_atom_site_adp_type
_atom_site_calc_flag
_atom_site_refinement_flags
_atom_site_occupancy
_atom_site_symmetry_multiplicity
F F1 -0.01967(12) 0.99424(13) 0.21797(7) 0.0584(4) Uani d . 1 1
F F2 0.02599(11) 0.89869(12) 0.34160(8) 0.0513(3) Uani d . 1 1
F F3 0.15877(10) 1.02840(11) 0.31447(8) 0.0480(3) Uani d . 1 1
O O1 0.42263(14) 0.38668(14) 0.11242(8) 0.0479(3) Uani d . 1 1
O O2 0.59427(11) 0.58973(11) 0.24904(7) 0.0341(3) Uani d . 1 1
H H2O 0.665(2) 0.627(3) 0.2800(17) 0.056(7) Uiso d . 1 1
O O3 0.26656(11) 0.31456(11) 0.25976(7) 0.0374(3) Uani d . 1 1
O O4 0.77617(11) 0.61692(12) 0.38907(7) 0.0404(3) Uani d . 1 1
N N1 0.29733(14) 0.55256(14) 0.11795(8) 0.0358(3) Uani d . 1 1
N N2 0.43399(12) 0.33345(13) 0.38337(8) 0.0305(3) Uani d . 1 1
C C1 0.24402(16) 0.64495(15) 0.16254(10) 0.0339(3) Uani d . 1 1
C C2 0.11175(16) 0.66235(17) 0.13832(11) 0.0405(4) Uani d . 1 1
H H2A 0.0598 0.6100 0.0966 0.049 Uiso calc R 1 1
C C3 0.05753(16) 0.75701(17) 0.17604(11) 0.0404(4) Uani d . 1 1
H H3A -0.0306 0.7682 0.1597 0.049 Uiso calc R 1 1
C C4 0.13541(15) 0.83560(15) 0.23863(10) 0.0338(3) Uani d . 1 1
C C5 0.26668(15) 0.81696(15) 0.26418(10) 0.0334(3) Uani d . 1 1
H H5A 0.3184 0.8678 0.3072 0.040 Uiso calc R 1 1
C C6 0.32089(14) 0.72269(15) 0.22568(10) 0.0329(3) Uani d . 1 1
H H6A 0.4091 0.7115 0.2422 0.039 Uiso calc R 1 1
C C7 0.07592(15) 0.93888(17) 0.27743(10) 0.0365(4) Uani d . 1 1
C C8 0.25048(19) 0.54745(18) 0.02153(10) 0.0442(4) Uani d . 1 1
H H8A 0.3207 0.5308 -0.0029 0.066 Uiso calc R 1 1
H H8B 0.2122 0.6263 -0.0002 0.066 Uiso calc R 1 1
H H8C 0.1880 0.4820 0.0048 0.066 Uiso calc R 1 1
C C9 0.38280(16) 0.46314(16) 0.15651(10) 0.0350(3) Uani d . 1 1
C C10 0.43151(15) 0.45503(15) 0.25502(9) 0.0313(3) Uani d . 1 1
C C11 0.54421(15) 0.50991(15) 0.29655(9) 0.0303(3) Uani d . 1 1
C C12 0.60720(14) 0.47863(15) 0.38701(9) 0.0291(3) Uani d . 1 1
C C13 0.72526(15) 0.53184(16) 0.43456(10) 0.0322(3) Uani d . 1 1
C C14 0.78219(15) 0.49785(16) 0.52027(10) 0.0346(3) Uani d . 1 1
H H14A 0.8594 0.5336 0.5510 0.042 Uiso calc R 1 1
C C15 0.72218(16) 0.40882(16) 0.56024(10) 0.0362(3) Uani d . 1 1
H H15A 0.7602 0.3862 0.6183 0.043 Uiso calc R 1 1
C C16 0.60834(15) 0.35357(15) 0.51625(10) 0.0331(3) Uani d . 1 1
H H16A 0.5708 0.2938 0.5441 0.040 Uiso calc R 1 1
C C17 0.54900(14) 0.38831(14) 0.42858(9) 0.0297(3) Uani d . 1 1
C C18 0.36910(14) 0.36439(15) 0.29723(10) 0.0313(3) Uani d . 1 1
C C19 0.37877(16) 0.23443(16) 0.42576(10) 0.0361(3) Uani d . 1 1
H H19A 0.3656 0.2656 0.4796 0.054 Uiso calc R 1 1
H H19B 0.4361 0.1642 0.4382 0.054 Uiso calc R 1 1
H H19C 0.2984 0.2085 0.3873 0.054 Uiso calc R 1 1
C C20 0.88302(17) 0.6906(2) 0.43465(12) 0.0461(4) Uani d . 1 1
H H20A 0.9008 0.7526 0.3956 0.069 Uiso calc R 1 1
H H20B 0.9563 0.6375 0.4554 0.069 Uiso calc R 1 1
H H20C 0.8639 0.7314 0.4837 0.069 Uiso calc R 1 1

loop_
_atom_site_aniso_label
_atom_site_aniso_U_11
_atom_site_aniso_U_22
_atom_site_aniso_U_33
_atom_site_aniso_U_12
_atom_site_aniso_U_13
_atom_site_aniso_U_23
F1 0.0625(7) 0.0633(8) 0.0377(5) 0.0276(6) -0.0067(5) -0.0050(5)
F2 0.0575(6) 0.0533(7) 0.0479(6) -0.0070(5) 0.0224(5) -0.0005(5)
F3 0.0453(5) 0.0401(6) 0.0594(6) -0.0072(5) 0.0155(5) -0.0122(5)
O1 0.0600(8) 0.0492(8) 0.0284(5) 0.0130(6) 0.0014(5) -0.0064(5)
O2 0.0374(6) 0.0372(6) 0.0250(5) -0.0019(5) 0.0036(4) 0.0034(4)
O3 0.0362(6) 0.0355(6) 0.0356(6) -0.0014(5) 0.0012(4) -0.0019(5)
O4 0.0403(6) 0.0441(7) 0.0314(5) -0.0102(5) 0.0005(5) 0.0059(5)
N1 0.0438(7) 0.0350(7) 0.0228(6) -0.0013(6) -0.0009(5) 0.0007(5)
N2 0.0337(6) 0.0302(6) 0.0261(6) 0.0003(5) 0.0056(5) 0.0003(5)
C1 0.0404(8) 0.0312(7) 0.0255(7) -0.0025(6) 0.0010(6) 0.0050(6)
C2 0.0399(8) 0.0364(8) 0.0361(8) -0.0045(7) -0.0056(6) -0.0006(6)
C3 0.0342(7) 0.0389(9) 0.0403(8) -0.0032(7) -0.0034(6) 0.0011(7)
C4 0.0369(8) 0.0323(8) 0.0285(7) -0.0033(6) 0.0028(6) 0.0038(6)
C5 0.0368(7) 0.0328(8) 0.0261(7) -0.0057(6) 0.0011(6) 0.0029(6)
C6 0.0330(7) 0.0339(8) 0.0273(7) -0.0029(6) 0.0005(5) 0.0041(6)
C7 0.0340(7) 0.0415(9) 0.0298(7) -0.0032(6) 0.0013(6) 0.0030(6)
C8 0.0584(10) 0.0421(9) 0.0245(7) -0.0007(8) -0.0020(7) 0.0010(6)
C9 0.0402(8) 0.0346(8) 0.0260(7) -0.0023(6) 0.0017(6) -0.0022(6)
C10 0.0363(7) 0.0301(7) 0.0240(7) 0.0034(6) 0.0020(5) -0.0003(5)
C11 0.0353(7) 0.0303(7) 0.0237(6) 0.0037(6) 0.0054(5) 0.0008(5)
C12 0.0325(7) 0.0297(7) 0.0226(6) 0.0040(6) 0.0030(5) -0.0015(5)
C13 0.0341(7) 0.0320(8) 0.0284(7) 0.0019(6) 0.0050(6) 0.0004(6)
C14 0.0326(7) 0.0373(8) 0.0286(7) 0.0001(6) -0.0010(6) -0.0008(6)
C15 0.0421(8) 0.0380(8) 0.0243(7) 0.0035(7) 0.0018(6) 0.0026(6)
C16 0.0397(8) 0.0322(7) 0.0260(7) 0.0027(6) 0.0068(6) 0.0021(6)
C17 0.0331(7) 0.0302(7) 0.0243(6) 0.0035(6) 0.0053(5) -0.0022(5)
C18 0.0337(7) 0.0299(7) 0.0274(7) 0.0030(6) 0.0034(6) -0.0034(6)
C19 0.0399(8) 0.0349(8) 0.0324(7) -0.0041(6) 0.0080(6) 0.0011(6)
C20 0.0399(8) 0.0497(11) 0.0430(9) -0.0116(8) 0.0013(7) 0.0059(8)

loop_
_atom_type_symbol
_atom_type_description
_atom_type_scat_dispersion_real
_atom_type_scat_dispersion_imag
_atom_type_scat_source
C C 0.0181 0.0091 'International Tables Vol C Tables 4.2.6.8 and 6.1.1.4'
H H 0.0000 0.0000 'International Tables Vol C Tables 4.2.6.8 and 6.1.1.4'
N N 0.0311 0.0180 'International Tables Vol C Tables 4.2.6.8 and 6.1.1.4'
O O 0.0492 0.0322 'International Tables Vol C Tables 4.2.6.8 and 6.1.1.4'
F F 0.0727 0.0534 'International Tables Vol C Tables 4.2.6.8 and 6.1.1.4'

loop_
_geom_angle_atom_site_label_1
_geom_angle_atom_site_label_2
_geom_angle_atom_site_label_3
_geom_angle
C11 O2 H2O 113.5(17)
C13 O4 C20 119.44(13)
C9 N1 C1 125.87(12)
C9 N1 C8 116.27(14)
C1 N1 C8 117.75(14)
C17 N2 C18 123.35(13)
C17 N2 C19 119.43(12)
C18 N2 C19 117.18(13)
C6 C1 C2 119.45(16)
C6 C1 N1 121.55(15)
C2 C1 N1 118.89(14)
C3 C2 C1 120.39(15)
C3 C2 H2A 119.8
C1 C2 H2A 119.8
C2 C3 C4 119.84(15)
C2 C3 H3A 120.1
C4 C3 H3A 120.1
C5 C4 C3 119.93(16)
C5 C4 C7 120.80(14)
C3 C4 C7 119.27(15)
C6 C5 C4 120.09(14)
C6 C5 H5A 120.0
C4 C5 H5A 120.0
C5 C6 C1 120.28(15)
C5 C6 H6A 119.9
C1 C6 H6A 119.9
F3 C7 F1 107.22(15)
F3 C7 F2 105.04(13)
F1 C7 F2 106.06(14)
F3 C7 C4 113.18(14)
F1 C7 C4 112.25(13)
F2 C7 C4 112.52(15)
N1 C8 H8A 109.5
N1 C8 H8B 109.5
H8A C8 H8B 109.5
N1 C8 H8C 109.5
H8A C8 H8C 109.5
H8B C8 H8C 109.5
O1 C9 N1 121.14(14)
O1 C9 C10 118.07(15)
N1 C9 C10 120.79(14)
C11 C10 C18 122.75(13)
C11 C10 C9 119.65(14)
C18 C10 C9 116.03(13)
O2 C11 C10 116.88(13)
O2 C11 C12 122.92(14)
C10 C11 C12 120.16(14)
C17 C12 C13 118.84(13)
C17 C12 C11 117.81(14)
C13 C12 C11 123.33(15)
O4 C13 C14 123.74(14)
O4 C13 C12 115.12(13)
C14 C13 C12 121.14(15)
C13 C14 C15 118.94(14)
C13 C14 H14A 120.5
C15 C14 H14A 120.5
C16 C15 C14 121.90(14)
C16 C15 H15A 119.1
C14 C15 H15A 119.1
C15 C16 C17 119.54(15)
C15 C16 H16A 120.2
C17 C16 H16A 120.2
N2 C17 C12 120.19(13)
N2 C17 C16 120.19(14)
C12 C17 C16 119.63(14)
O3 C18 N2 121.36(15)
O3 C18 C10 122.93(14)
N2 C18 C10 115.69(13)
N2 C19 H19A 109.5
N2 C19 H19B 109.5
H19A C19 H19B 109.5
N2 C19 H19C 109.5
H19A C19 H19C 109.5
H19B C19 H19C 109.5
O4 C20 H20A 109.5
O4 C20 H20B 109.5
H20A C20 H20B 109.5
O4 C20 H20C 109.5
H20A C20 H20C 109.5
H20B C20 H20C 109.5

loop_
_geom_bond_atom_site_label_1
_geom_bond_atom_site_label_2
_geom_bond_distance
F1 C7 1.3351(19)
F2 C7 1.343(2)
F3 C7 1.334(2)
O1 C9 1.225(2)
O2 C11 1.3440(19)
O2 H2O 0.89(3)
O3 C18 1.232(2)
O4 C13 1.365(2)
O4 C20 1.426(2)
N1 C9 1.356(2)
N1 C1 1.423(2)
N1 C8 1.4713(19)
N2 C17 1.390(2)
N2 C18 1.3930(19)
N2 C19 1.464(2)
C1 C6 1.390(2)
C1 C2 1.396(2)
C2 C3 1.383(3)
C2 H2A 0.9300
C3 C4 1.395(2)
C3 H3A 0.9300
C4 C5 1.387(2)
C4 C7 1.491(2)
C5 C6 1.387(2)
C5 H5A 0.9300
C6 H6A 0.9300
C8 H8A 0.9600
C8 H8B 0.9600
C8 H8C 0.9600
C9 C10 1.505(2)
C10 C11 1.356(2)
C10 C18 1.444(2)
C11 C12 1.447(2)
C12 C17 1.409(2)
C12 C13 1.418(2)
C13 C14 1.377(2)
C14 C15 1.396(2)
C14 H14A 0.9300
C15 C16 1.377(2)
C15 H15A 0.9300
C16 C17 1.411(2)
C16 H16A 0.9300
C19 H19A 0.9600
C19 H19B 0.9600
C19 H19C 0.9600
C20 H20A 0.9600
C20 H20B 0.9600
C20 H20C 0.9600

loop_
_geom_hbond_atom_site_label_D
_geom_hbond_atom_site_label_H
_geom_hbond_atom_site_label_A
_geom_hbond_site_symmetry_A
_geom_hbond_distance_DH
_geom_hbond_distance_HA
_geom_hbond_distance_DA
_geom_hbond_angle_DHA
O2 H2O O4 . 0.89(3) 1.82(3) 2.5538(16) 138(2)
O2 H2O O3 2_655 0.89(3) 2.28(3) 2.8591(17) 123(2)

loop_
_geom_torsion_atom_site_label_1
_geom_torsion_atom_site_label_2
_geom_torsion_atom_site_label_3
_geom_torsion_atom_site_label_4
_geom_torsion
C9 N1 C1 C6 53.1(2)
C8 N1 C1 C6 -131.00(17)
C9 N1 C1 C2 -130.73(18)
C8 N1 C1 C2 45.2(2)
C6 C1 C2 C3 0.7(3)
N1 C1 C2 C3 -175.56(15)
C1 C2 C3 C4 0.0(3)
C2 C3 C4 C5 -1.3(3)
C2 C3 C4 C7 178.77(15)
C3 C4 C5 C6 1.9(2)
C7 C4 C5 C6 -178.19(14)
C4 C5 C6 C1 -1.2(2)
C2 C1 C6 C5 -0.1(2)
N1 C1 C6 C5 176.04(14)
C5 C4 C7 F3 19.4(2)
C3 C4 C7 F3 -160.76(15)
C5 C4 C7 F1 140.90(16)
C3 C4 C7 F1 -39.2(2)
C5 C4 C7 F2 -99.54(18)
C3 C4 C7 F2 80.34(18)
C1 N1 C9 O1 179.39(16)
C8 N1 C9 O1 3.4(2)
C1 N1 C9 C10 -0.6(2)
C8 N1 C9 C10 -176.58(15)
O1 C9 C10 C11 83.9(2)
N1 C9 C10 C11 -96.11(19)
O1 C9 C10 C18 -82.2(2)
N1 C9 C10 C18 97.77(18)
C18 C10 C11 O2 177.94(13)
C9 C10 C11 O2 12.8(2)
C18 C10 C11 C12 -0.1(2)
C9 C10 C11 C12 -165.21(14)
O2 C11 C12 C17 -176.45(13)
C10 C11 C12 C17 1.4(2)
O2 C11 C12 C13 1.9(2)
C10 C11 C12 C13 179.78(14)
C20 O4 C13 C14 -10.4(2)
C20 O4 C13 C12 169.82(15)
C17 C12 C13 O4 178.95(13)
C11 C12 C13 O4 0.6(2)
C17 C12 C13 C14 -0.9(2)
C11 C12 C13 C14 -179.19(15)
O4 C13 C14 C15 -179.40(15)
C12 C13 C14 C15 0.4(2)
C13 C14 C15 C16 0.4(3)
C14 C15 C16 C17 -0.8(3)
C18 N2 C17 C12 -1.2(2)
C19 N2 C17 C12 176.37(13)
C18 N2 C17 C16 179.06(14)
C19 N2 C17 C16 -3.4(2)
C13 C12 C17 N2 -179.28(13)
C11 C12 C17 N2 -0.8(2)
C13 C12 C17 C16 0.5(2)
C11 C12 C17 C16 178.94(14)
C15 C16 C17 N2 -179.92(14)
C15 C16 C17 C12 0.3(2)
C17 N2 C18 O3 -179.18(14)
C19 N2 C18 O3 3.2(2)
C17 N2 C18 C10 2.4(2)
C19 N2 C18 C10 -175.13(13)
C11 C10 C18 O3 179.83(15)
C9 C10 C18 O3 -14.5(2)
C11 C10 C18 N2 -1.8(2)
C9 C10 C18 N2 163.83(13)
